data_4124134
loop_
_publ_author_name
'Stasiw, Daniel E.'
'Zhang, Jinyuan'
'Wang, Guangbin'
'Dangi, Ranjana'
'Stein, Benjamin W.'
'Shultz, David A.'
'Kirk, Martin L.'
'Wojtas, Lukasz'
'Sommer, Roger D.'

_publ_section_title
;
 Determining the Conformational Landscape of \s and \p Coupling Using
 para-Phenylene and &quot;Aviram-Ratner&quot; Bridges.
;
_journal_issue 29
_journal_name_full 'Journal of the American Chemical Society'
_journal_page_first 9222
_journal_page_last 9225
_journal_paper_doi 10.1021/jacs.5b04629
_journal_volume 137
_journal_year 2015
_chemical_formula_sum 'C63 H75 B N8 O4 Zn'
_chemical_formula_weight 1084.49
_chemical_name_systematic
;
 ?
;
_space_group_crystal_system triclinic
_space_group_IT_number 2
_space_group_name_Hall '-P 1'
_space_group_name_H-M_alt 'P -1'
_symmetry_space_group_name_Hall '-P 1'
_symmetry_space_group_name_H-M 'P -1'
_atom_sites_solution_hydrogens mixed
_audit_creation_method SHELXL-2013
_cell_angle_alpha 74.772(2)
_cell_angle_beta 77.091(2)
_cell_angle_gamma 78.2422(19)
_cell_formula_units_Z 2
_cell_length_a 11.4019(4)
_cell_length_b 14.6741(5)
_cell_length_c 19.1194(8)
_cell_measurement_temperature 228(2)
_cell_volume 2972.57(19)
_computing_cell_refinement 'APEX2 (Bruker, 2010); SAINT (Bruker, 2009)'
_computing_data_collection 'APEX2 (Bruker, 2010)'
_computing_data_reduction 'SAINT (Bruker, 2009);XPREP(Sheldrick,2008)'
_computing_publication_material 'APEX2 (Bruker, 2010)'
_computing_structure_refinement 'SHELXL-2013 (Sheldrick, 2013)'
_computing_structure_solution 'SHELXS-97 (Sheldrick, 2008)'
_diffrn_ambient_temperature 228(2)
_diffrn_measured_fraction_theta_full 0.975
_diffrn_measured_fraction_theta_max 0.946
_diffrn_measurement_device_type 'BRUKER SMART APEXII CCD'
_diffrn_measurement_method 'omega scans'
_diffrn_radiation_monochromator graphite
_diffrn_radiation_source 'fine-focus sealed tube'
_diffrn_radiation_type CuK\a
_diffrn_radiation_wavelength 1.54178
_diffrn_reflns_av_R_equivalents 0.0838
_diffrn_reflns_av_unetI/netI 0.0870
_diffrn_reflns_laue_measured_fraction_full 0.975
_diffrn_reflns_laue_measured_fraction_max 0.946
_diffrn_reflns_limit_h_max 13
_diffrn_reflns_limit_h_min -13
_diffrn_reflns_limit_k_max 17
_diffrn_reflns_limit_k_min -17
_diffrn_reflns_limit_l_max 22
_diffrn_reflns_limit_l_min -22
_diffrn_reflns_number 38508
_diffrn_reflns_point_group_measured_fraction_full 0.975
_diffrn_reflns_point_group_measured_fraction_max 0.946
_diffrn_reflns_theta_full 66.595
_diffrn_reflns_theta_max 70.076
_diffrn_reflns_theta_min 2.435
_exptl_absorpt_coefficient_mu 0.985
_exptl_absorpt_correction_T_max 0.7533
_exptl_absorpt_correction_T_min 0.5935
_exptl_absorpt_correction_type multi-scan
_exptl_absorpt_process_details 'SADABS; (Sheldrick, 2003)'
_exptl_crystal_colour brown
_exptl_crystal_density_diffrn 1.212
_exptl_crystal_description plate
_exptl_crystal_F_000 1152
_exptl_crystal_size_max 0.310
_exptl_crystal_size_mid 0.060
_exptl_crystal_size_min 0.030
_refine_diff_density_max 0.374
_refine_diff_density_min -0.443
_refine_diff_density_rms 0.054
_refine_ls_extinction_method none
_refine_ls_goodness_of_fit_ref 1.014
_refine_ls_hydrogen_treatment mixed
_refine_ls_matrix_type full
_refine_ls_number_parameters 790
_refine_ls_number_reflns 10681
_refine_ls_number_restraints 116
_refine_ls_restrained_S_all 1.011
_refine_ls_R_factor_all 0.0912
_refine_ls_R_factor_gt 0.0567
_refine_ls_shift/su_max 0.001
_refine_ls_shift/su_mean 0.000
_refine_ls_structure_factor_coef Fsqd
_refine_ls_weighting_details 'w=1/[\s^2^(Fo^2^)+(0.0611P)^2^+0.3594P] where P=(Fo^2^+2Fc^2^)/3'
_refine_ls_weighting_scheme calc
_refine_ls_wR_factor_gt 0.1350
_refine_ls_wR_factor_ref 0.1549
_reflns_Friedel_coverage 0.000
_reflns_number_gt 7184
_reflns_number_total 10681
_reflns_threshold_expression 'I > 2\s(I)'
_cod_data_source_file ja5b04629_si_003.cif
_cod_data_source_block shelx
_cod_depositor_comments 'Adding full bibliography for 4124134--4124138.cif.'
_cod_original_cell_volume 2972.6(2)
_cod_database_code 4124134
_shelx_space_group_comment
;
The symmetry employed for this shelxl refinement is uniquely defined
by the following loop, which should always be used as a source of
symmetry information in preference to the above space-group names.
They are only intended as comments.
;
_shelx_estimated_absorpt_t_min 0.750
_shelx_estimated_absorpt_t_max 0.971

loop_
_space_group_symop_operation_xyz
'x, y, z'
'-x, -y, -z'

loop_
_atom_site_label
_atom_site_type_symbol
_atom_site_fract_x
_atom_site_fract_y
_atom_site_fract_z
_atom_site_U_iso_or_equiv
_atom_site_adp_type
_atom_site_occupancy
_atom_site_site_symmetry_order
_atom_site_calc_flag
_atom_site_refinement_flags_posn
_atom_site_refinement_flags_adp
_atom_site_refinement_flags_occupancy
_atom_site_disorder_assembly
_atom_site_disorder_group
Zn1 Zn 0.75274(4) 0.09696(3) 0.34487(2) 0.04155(13) Uani 1 1 d . . . . .
O1 O 0.83119(19) 0.17533(14) 0.23534(12) 0.0440(5) Uani 1 1 d . . . . .
O2 O 0.6468(2) 0.22117(15) 0.33670(11) 0.0464(5) Uani 1 1 d . . . . .
O3 O 0.4742(2) 0.90873(17) 0.08737(14) 0.0615(7) Uani 1 1 d . . . . .
N2 N 0.6921(2) 0.02046(19) 0.46086(14) 0.0426(6) Uani 1 1 d . . . . .
N3 N 0.7804(2) -0.09640(18) 0.33255(15) 0.0456(6) Uani 1 1 d . . . . .
N5 N 0.9366(2) -0.05703(18) 0.39187(15) 0.0437(6) Uani 1 1 d . . . . .
O4 O 0.1400(2) 0.76822(19) 0.22153(19) 0.0820(9) Uani 1 1 d . . . . .
N8 N 0.3663(2) 0.89559(18) 0.12059(15) 0.0458(6) Uani 1 1 d . . . . .
N6 N 0.9184(2) 0.04080(18) 0.36919(14) 0.0425(6) Uani 1 1 d . . . . .
C44 C 0.7994(3) 0.3282(2) 0.15116(17) 0.0415(7) Uani 1 1 d . . . . .
C46 C 0.6701(3) 0.2848(2) 0.27699(17) 0.0421(7) Uani 1 1 d . . . . .
N4 N 0.7218(2) -0.00810(18) 0.30274(14) 0.0416(6) Uani 1 1 d . . . . .
N1 N 0.7265(2) -0.07575(19) 0.46360(14) 0.0445(6) Uani 1 1 d . . . . .
N7 N 0.2076(3) 0.8292(2) 0.18159(17) 0.0525(7) Uani 1 1 d . . . . .
C48 C 0.6304(3) 0.4422(2) 0.19950(18) 0.0448(7) Uani 1 1 d . . . . .
C59 C 0.2677(3) 0.9788(2) 0.12850(18) 0.0457(8) Uani 1 1 d . . . . .
C54 C 0.5327(3) 0.7112(2) 0.15310(18) 0.0456(8) Uani 1 1 d . . . . .
H54 H 0.5674 0.7677 0.1365 0.055 Uiso 1 1 calc R U . . .
C50 C 0.5574(3) 0.5388(2) 0.18672(17) 0.0423(7) Uani 1 1 d . . . . .
C55 C 0.6091(3) 0.6239(2) 0.16214(18) 0.0459(8) Uani 1 1 d . . . . .
C45 C 0.7726(3) 0.2584(2) 0.22037(17) 0.0398(7) Uani 1 1 d . . . . .
C2 C 0.6773(3) -0.1278(3) 0.52906(19) 0.0508(8) Uani 1 1 d . . . . .
C58 C 0.1543(3) 0.9297(2) 0.14906(19) 0.0479(8) Uani 1 1 d . . . . .
C53 C 0.4057(3) 0.7180(2) 0.16791(17) 0.0436(7) Uani 1 1 d . . . . .
C49 C 0.7282(3) 0.4156(2) 0.14402(17) 0.0443(7) Uani 1 1 d . . . . .
H49 H 0.7446 0.4612 0.0997 0.053 Uiso 1 1 calc R U . . .
C57 C 0.3297(3) 0.8116(2) 0.15714(18) 0.0440(7) Uani 1 1 d . . . . .
C47 C 0.6020(3) 0.3764(2) 0.26433(17) 0.0447(7) Uani 1 1 d . . . . .
H47 H 0.5361 0.3931 0.3004 0.054 Uiso 1 1 calc R U . . .
C16 C 0.7291(3) -0.1091(3) 0.2320(2) 0.0539(9) Uani 1 1 d . . . . .
H16 H 0.7190 -0.1337 0.1934 0.065 Uiso 1 1 calc R U . . .
C30 C 1.0215(3) 0.0704(2) 0.36897(18) 0.0451(7) Uani 1 1 d . . . . .
C31 C 1.0296(3) 0.1735(2) 0.34895(18) 0.0500(8) Uani 1 1 d D . . . .
C18 C 0.6241(3) 0.0643(2) 0.19370(18) 0.0465(8) Uani 1 1 d . . . . .
C28 C 1.0520(3) -0.0876(2) 0.40518(19) 0.0508(8) Uani 1 1 d . . . . .
C51 C 0.4303(3) 0.5470(2) 0.20161(19) 0.0505(8) Uani 1 1 d . . . . .
H51 H 0.3948 0.4910 0.2184 0.061 Uiso 1 1 calc R U . . .
C23 C 0.5541(3) 0.1419(2) 0.21956(18) 0.0482(8) Uani 1 1 d . . . . .
H23 H 0.5457 0.1426 0.2695 0.058 Uiso 1 1 calc R U . . .
C17 C 0.6900(3) -0.0160(2) 0.24124(18) 0.0458(8) Uani 1 1 d . . . . .
C4 C 0.6236(3) 0.0269(2) 0.52691(18) 0.0461(8) Uani 1 1 d . . . . .
C21 C 0.5044(3) 0.2186(3) 0.0989(2) 0.0571(9) Uani 1 1 d . . . . .
C3 C 0.6124(3) -0.0650(3) 0.57026(19) 0.0538(9) Uani 1 1 d . . . . .
H3 H 0.5685 -0.0805 0.6185 0.065 Uiso 1 1 calc R U . . .
C43 C 0.9035(3) 0.3008(2) 0.0910(2) 0.0502(8) Uani 1 1 d . . . . .
C5 C 0.5850(3) 0.1170(3) 0.55142(18) 0.0482(8) Uani 1 1 d . . . . .
C9 C 0.5547(3) 0.1143(3) 0.6264(2) 0.0606(10) Uani 1 1 d . . . . .
H9 H 0.5498 0.0550 0.6602 0.073 Uiso 1 1 calc R U . . .
C60 C 0.2894(4) 1.0176(3) 0.1899(2) 0.0613(10) Uani 1 1 d . . . . .
H60A H 0.2803 0.9696 0.2358 0.092 Uiso 1 1 calc R U . . .
H60B H 0.2307 1.0745 0.1950 0.092 Uiso 1 1 calc R U . . .
H60C H 0.3711 1.0335 0.1782 0.092 Uiso 1 1 calc R U . . .
C52 C 0.3551(3) 0.6343(2) 0.1926(2) 0.0517(8) Uani 1 1 d . . . . .
H52 H 0.2701 0.6369 0.2032 0.062 Uiso 1 1 calc R U . . .
C29 C 1.1077(3) -0.0084(3) 0.3914(2) 0.0545(9) Uani 1 1 d . . . . .
H29 H 1.1878 -0.0075 0.3960 0.065 Uiso 1 1 calc R U . . .
C63 C 0.0516(3) 0.9666(3) 0.2054(2) 0.0613(10) Uani 1 1 d . . . . .
H63A H -0.0154 0.9310 0.2146 0.092 Uiso 1 1 calc R U . . .
H63B H 0.0240 1.0338 0.1865 0.092 Uiso 1 1 calc R U . . .
H63C H 0.0807 0.9584 0.2509 0.092 Uiso 1 1 calc R U . . .
C15 C 0.7852(3) -0.1578(2) 0.2901(2) 0.0525(8) Uani 1 1 d . . . . .
C56 C 0.7447(3) 0.6238(3) 0.1482(3) 0.0702(12) Uani 1 1 d . . . . .
H56A H 0.7794 0.6160 0.0985 0.105 Uiso 1 1 calc R U . . .
H56B H 0.7814 0.5713 0.1833 0.105 Uiso 1 1 calc R U . . .
H56C H 0.7604 0.6838 0.1537 0.105 Uiso 1 1 calc R U . . .
C61 C 0.2764(4) 1.0553(3) 0.0570(2) 0.0644(11) Uani 1 1 d . . . . .
H61A H 0.3547 1.0771 0.0460 0.097 Uiso 1 1 calc R U . . .
H61B H 0.2117 1.1087 0.0622 0.097 Uiso 1 1 calc R U . . .
H61C H 0.2684 1.0287 0.0172 0.097 Uiso 1 1 calc R U . . .
C10 C 0.5860(4) 0.2061(3) 0.5042(2) 0.0645(11) Uani 1 1 d . . . . .
H10 H 0.6043 0.2110 0.4530 0.077 Uiso 1 1 calc R U . . .
C22 C 0.4964(3) 0.2181(3) 0.1730(2) 0.0538(9) Uani 1 1 d . . . . .
H22 H 0.4512 0.2706 0.1915 0.065 Uiso 1 1 calc R U . . .
C32B C 0.9331(19) 0.2475(15) 0.3558(18) 0.055(7) Uani 0.355(17) 1 d D U P A 2
H32B H 0.8525 0.2357 0.3731 0.067 Uiso 0.355(17) 1 calc R U P A 2
C36B C 1.1469(14) 0.1913(17) 0.3142(19) 0.052(5) Uani 0.355(17) 1 d D U P A 2
H36B H 1.2086 0.1411 0.3036 0.062 Uiso 0.355(17) 1 calc R U P A 2
C27 C 1.1019(4) -0.1911(3) 0.4285(3) 0.0722(12) Uani 1 1 d . . . . .
H27A H 1.0552 -0.2185 0.4757 0.108 Uiso 1 1 calc R U . . .
H27B H 1.1864 -0.1976 0.4330 0.108 Uiso 1 1 calc R U . . .
H27C H 1.0963 -0.2244 0.3920 0.108 Uiso 1 1 calc R U . . .
B1 B 0.8289(4) -0.1125(3) 0.4051(2) 0.0473(9) Uani 1 1 d . . . . .
C24 C 0.4495(4) 0.3033(3) 0.0453(2) 0.0702(11) Uani 1 1 d . . . . .
H24 H 0.4250 0.2778 0.0085 0.084 Uiso 1 1 calc R U . . .
C19 C 0.6293(3) 0.0638(3) 0.12087(19) 0.0582(9) Uani 1 1 d . . . . .
H19 H 0.6741 0.0111 0.1025 0.070 Uiso 1 1 calc R U . . .
C8 C 0.5350(3) 0.2853(3) 0.6053(2) 0.0620(10) Uani 1 1 d . . . . .
C62 C 0.1034(4) 0.9232(3) 0.0829(2) 0.0738(12) Uani 1 1 d . . . . .
H62A H 0.1687 0.8966 0.0483 0.111 Uiso 1 1 calc R U . . .
H62B H 0.0684 0.9865 0.0589 0.111 Uiso 1 1 calc R U . . .
H62C H 0.0411 0.8822 0.0998 0.111 Uiso 1 1 calc R U . . .
C40 C 1.0233(3) 0.2784(3) 0.1203(3) 0.0705(11) Uani 1 1 d . . . . .
H40A H 1.0362 0.3342 0.1341 0.106 Uiso 1 1 calc R U . . .
H40B H 1.0902 0.2616 0.0823 0.106 Uiso 1 1 calc R U . . .
H40C H 1.0193 0.2254 0.1631 0.106 Uiso 1 1 calc R U . . .
C14 C 0.8464(4) -0.2595(3) 0.3078(3) 0.0735(12) Uani 1 1 d . . . . .
H14A H 0.9336 -0.2611 0.3014 0.110 Uiso 1 1 calc R U . . .
H14B H 0.8299 -0.2939 0.2750 0.110 Uiso 1 1 calc R U . . .
H14C H 0.8154 -0.2893 0.3584 0.110 Uiso 1 1 calc R U . . .
C7 C 0.5315(4) 0.1970(3) 0.6526(2) 0.0673(11) Uani 1 1 d . . . . .
H7 H 0.5131 0.1926 0.7037 0.081 Uiso 1 1 calc R U . . .
C1 C 0.5606(4) 0.2879(3) 0.5307(2) 0.0693(12) Uani 1 1 d . . . . .
H1A H 0.5608 0.3475 0.4970 0.083 Uiso 1 1 calc R U . . .
C41 C 0.8818(4) 0.2137(3) 0.0681(2) 0.0601(10) Uani 1 1 d . . . . .
H41A H 0.8758 0.1604 0.1106 0.090 Uiso 1 1 calc R U . . .
H41B H 0.9491 0.1965 0.0304 0.090 Uiso 1 1 calc R U . . .
H41C H 0.8066 0.2293 0.0487 0.090 Uiso 1 1 calc R U . . .
C42 C 0.9141(4) 0.3826(3) 0.0219(2) 0.0787(14) Uani 1 1 d . . . . .
H42A H 0.8406 0.3955 0.0011 0.118 Uiso 1 1 calc R U . . .
H42B H 0.9838 0.3645 -0.0142 0.118 Uiso 1 1 calc R U . . .
H42C H 0.9247 0.4395 0.0350 0.118 Uiso 1 1 calc R U . . .
C6 C 0.6966(4) -0.2346(3) 0.5492(2) 0.0703(11) Uani 1 1 d . . . . .
H6A H 0.6800 -0.2584 0.5103 0.105 Uiso 1 1 calc R U . . .
H6B H 0.6421 -0.2564 0.5948 0.105 Uiso 1 1 calc R U . . .
H6C H 0.7803 -0.2582 0.5557 0.105 Uiso 1 1 calc R U . . .
C11 C 0.5150(4) 0.3761(3) 0.6339(2) 0.0732(12) Uani 1 1 d . . . . .
H11 H 0.5046 0.3563 0.6883 0.088 Uiso 1 1 calc R U . . .
C34B C 1.0267(11) 0.3754(8) 0.3093(7) 0.057(2) Uani 0.645(17) 1 d D U P A 1
C20 C 0.5703(4) 0.1387(3) 0.0745(2) 0.0634(10) Uani 1 1 d . . . . .
H20 H 0.5748 0.1357 0.0254 0.076 Uiso 1 1 calc R U . . .
C13 C 0.3995(5) 0.4410(3) 0.6155(3) 0.0936(16) Uani 1 1 d . . . . .
H13A H 0.4005 0.4530 0.5630 0.140 Uiso 1 1 calc R U . . .
H13B H 0.3943 0.5010 0.6291 0.140 Uiso 1 1 calc R U . . .
H13C H 0.3296 0.4106 0.6424 0.140 Uiso 1 1 calc R U . . .
C33B C 0.961(2) 0.340(2) 0.336(3) 0.074(8) Uani 0.355(17) 1 d D U P A 2
H33B H 0.8983 0.3907 0.3429 0.089 Uiso 0.355(17) 1 calc R U P A 2
C35B C 1.1316(11) 0.3118(8) 0.2925(8) 0.057(3) Uani 0.645(17) 1 d D U P A 1
H35B H 1.2034 0.3361 0.2671 0.068 Uiso 0.645(17) 1 calc R U P A 1
C26 C 0.5440(5) 0.3649(4) 0.0044(3) 0.0895(15) Uani 1 1 d . . . . .
H26A H 0.5687 0.3928 0.0385 0.134 Uiso 1 1 calc R U . . .
H26B H 0.5105 0.4155 -0.0332 0.134 Uiso 1 1 calc R U . . .
H26C H 0.6141 0.3264 -0.0186 0.134 Uiso 1 1 calc R U . . .
C12 C 0.6252(5) 0.4276(4) 0.6071(3) 0.0987(17) Uani 1 1 d . . . . .
H12A H 0.6968 0.3843 0.6213 0.148 Uiso 1 1 calc R U . . .
H12B H 0.6117 0.4823 0.6290 0.148 Uiso 1 1 calc R U . . .
H12C H 0.6374 0.4491 0.5538 0.148 Uiso 1 1 calc R U . . .
C25 C 0.3373(5) 0.3610(4) 0.0799(3) 0.112(2) Uani 1 1 d . . . . .
H25A H 0.2831 0.3183 0.1123 0.169 Uiso 1 1 calc R U . . .
H25B H 0.2960 0.4035 0.0416 0.169 Uiso 1 1 calc R U . . .
H25C H 0.3605 0.3984 0.1081 0.169 Uiso 1 1 calc R U . . .
C38B C 1.1033(12) 0.5119(10) 0.3333(8) 0.088(3) Uani 0.645(17) 1 d D U P A 1
H38A H 1.0693 0.4930 0.3852 0.131 Uiso 0.645(17) 1 calc R U P A 1
H38B H 1.1012 0.5807 0.3193 0.131 Uiso 0.645(17) 1 calc R U P A 1
H38C H 1.1869 0.4805 0.3241 0.131 Uiso 0.645(17) 1 calc R U P A 1
C39B C 1.0709(11) 0.5177(10) 0.2056(5) 0.081(3) Uani 0.645(17) 1 d D U P A 1
H39A H 1.1536 0.4872 0.1914 0.121 Uiso 0.645(17) 1 calc R U P A 1
H39B H 1.0682 0.5865 0.1935 0.121 Uiso 0.645(17) 1 calc R U P A 1
H39C H 1.0174 0.5015 0.1793 0.121 Uiso 0.645(17) 1 calc R U P A 1
C37B C 1.0293(11) 0.4833(6) 0.2882(4) 0.078(3) Uani 0.645(17) 1 d D U P A 1
H37B H 0.9444 0.5150 0.3003 0.093 Uiso 0.645(17) 1 calc R U P A 1
H1 H 0.860(3) -0.188(2) 0.4216(16) 0.038(8) Uiso 1 1 d . . . . .
C39A C 1.025(2) 0.523(2) 0.2288(17) 0.118(10) Uani 0.355(17) 1 d D U P A 2
H39D H 0.9388 0.5256 0.2491 0.176 Uiso 0.355(17) 1 calc R U P A 2
H39E H 1.0446 0.4951 0.1863 0.176 Uiso 0.355(17) 1 calc R U P A 2
H39F H 1.0447 0.5878 0.2140 0.176 Uiso 0.355(17) 1 calc R U P A 2
C37A C 1.098(2) 0.4639(10) 0.2866(9) 0.084(6) Uani 0.355(17) 1 d D U P A 2
H37A H 1.1856 0.4662 0.2662 0.100 Uiso 0.355(17) 1 calc R U P A 2
C38A C 1.065(3) 0.505(2) 0.3550(14) 0.148(14) Uani 0.355(17) 1 d D U P A 2
H38D H 1.0919 0.5667 0.3434 0.222 Uiso 0.355(17) 1 calc R U P A 2
H38E H 1.1052 0.4619 0.3937 0.222 Uiso 0.355(17) 1 calc R U P A 2
H38F H 0.9777 0.5123 0.3716 0.222 Uiso 0.355(17) 1 calc R U P A 2
C33A C 0.9254(16) 0.3353(12) 0.3498(15) 0.066(3) Uani 0.645(17) 1 d D U P A 1
H33A H 0.8532 0.3758 0.3633 0.079 Uiso 0.645(17) 1 calc R U P A 1
C34A C 1.0781(18) 0.3598(12) 0.3063(13) 0.060(6) Uani 0.355(17) 1 d D U P A 2
C35A C 1.170(2) 0.2850(15) 0.2954(16) 0.057(5) Uani 0.355(17) 1 d D U P A 2
H35A H 1.2501 0.2975 0.2750 0.069 Uiso 0.355(17) 1 calc R U P A 2
C32A C 0.9272(12) 0.2366(9) 0.3712(10) 0.060(4) Uani 0.645(17) 1 d D U P A 1
H32A H 0.8581 0.2121 0.4012 0.072 Uiso 0.645(17) 1 calc R U P A 1
C36A C 1.1335(9) 0.2134(8) 0.3122(11) 0.058(3) Uani 0.645(17) 1 d D U P A 1
H36A H 1.2067 0.1729 0.3005 0.069 Uiso 0.645(17) 1 calc R U P A 1

loop_
_atom_site_aniso_label
_atom_site_aniso_U_11
_atom_site_aniso_U_22
_atom_site_aniso_U_33
_atom_site_aniso_U_23
_atom_site_aniso_U_13
_atom_site_aniso_U_12
Zn1 0.0441(2) 0.0357(2) 0.0451(2) -0.00855(16) -0.01462(19) -0.00027(17)
O1 0.0449(12) 0.0354(12) 0.0470(12) -0.0084(9) -0.0078(10) 0.0029(9)
O2 0.0565(14) 0.0409(12) 0.0342(11) -0.0043(9) -0.0071(10) 0.0025(10)
O3 0.0528(15) 0.0486(15) 0.0699(17) -0.0065(12) 0.0038(13) -0.0037(12)
N2 0.0404(14) 0.0481(16) 0.0367(14) -0.0079(11) -0.0091(12) -0.0007(12)
N3 0.0509(16) 0.0336(14) 0.0526(16) -0.0099(11) -0.0099(13) -0.0069(12)
N5 0.0410(15) 0.0369(14) 0.0504(16) -0.0057(11) -0.0132(13) 0.0004(11)
O4 0.0498(15) 0.0496(16) 0.124(3) -0.0051(16) 0.0112(16) -0.0040(13)
N8 0.0438(16) 0.0382(15) 0.0509(16) -0.0107(12) -0.0052(13) 0.0008(12)
N6 0.0406(14) 0.0381(14) 0.0472(15) -0.0085(11) -0.0084(12) -0.0032(11)
C44 0.0436(17) 0.0370(17) 0.0429(17) -0.0107(13) -0.0063(14) -0.0038(14)
C46 0.0476(18) 0.0392(17) 0.0382(17) -0.0111(13) -0.0091(14) 0.0013(14)
N4 0.0450(15) 0.0360(14) 0.0424(15) -0.0077(11) -0.0088(12) -0.0034(11)
N1 0.0461(15) 0.0461(15) 0.0382(14) -0.0003(11) -0.0124(12) -0.0071(12)
N7 0.0439(16) 0.0404(16) 0.0678(19) -0.0120(13) -0.0036(14) -0.0019(13)
C48 0.0476(18) 0.0379(17) 0.0475(18) -0.0130(13) -0.0094(15) 0.0018(14)
C59 0.0484(19) 0.0368(17) 0.0472(18) -0.0125(13) -0.0071(15) 0.0064(14)
C54 0.0490(19) 0.0356(17) 0.0502(19) -0.0099(13) -0.0088(16) -0.0020(14)
C50 0.0475(18) 0.0379(17) 0.0378(16) -0.0074(12) -0.0097(14) 0.0026(14)
C55 0.0423(18) 0.0421(18) 0.0520(19) -0.0134(14) -0.0084(15) -0.0002(14)
C45 0.0421(17) 0.0365(16) 0.0418(17) -0.0108(13) -0.0102(14) -0.0026(13)
C2 0.0486(19) 0.055(2) 0.0466(19) 0.0013(15) -0.0134(16) -0.0143(16)
C58 0.0487(19) 0.0375(17) 0.057(2) -0.0141(14) -0.0138(16) 0.0033(14)
C53 0.0460(18) 0.0365(17) 0.0450(18) -0.0112(13) -0.0082(15) 0.0037(14)
C49 0.0494(19) 0.0397(18) 0.0398(17) -0.0081(13) -0.0044(15) -0.0035(15)
C57 0.0435(18) 0.0383(17) 0.0471(18) -0.0119(13) -0.0056(15) 0.0008(14)
C47 0.0500(19) 0.0401(17) 0.0376(17) -0.0076(13) -0.0050(15) 0.0028(14)
C16 0.061(2) 0.053(2) 0.054(2) -0.0198(16) -0.0113(18) -0.0134(17)
C30 0.0430(18) 0.0488(19) 0.0445(18) -0.0121(14) -0.0120(15) -0.0030(15)
C31 0.058(2) 0.050(2) 0.048(2) -0.0124(15) -0.0168(17) -0.0117(17)
C18 0.0447(18) 0.055(2) 0.0433(18) -0.0119(15) -0.0087(15) -0.0129(15)
C28 0.0428(18) 0.051(2) 0.054(2) -0.0077(15) -0.0172(16) 0.0067(16)
C51 0.052(2) 0.0350(17) 0.059(2) -0.0062(14) -0.0049(17) -0.0058(15)
C23 0.0491(19) 0.060(2) 0.0358(17) -0.0092(14) -0.0102(15) -0.0088(16)
C17 0.0477(19) 0.053(2) 0.0396(18) -0.0126(14) -0.0080(15) -0.0123(15)
C4 0.0376(17) 0.061(2) 0.0389(18) -0.0065(14) -0.0119(14) -0.0076(15)
C21 0.055(2) 0.071(3) 0.045(2) -0.0033(17) -0.0164(17) -0.0164(19)
C3 0.054(2) 0.065(2) 0.0414(19) -0.0032(16) -0.0087(16) -0.0183(18)
C43 0.0465(19) 0.0443(19) 0.055(2) -0.0150(15) 0.0011(16) -0.0022(15)
C5 0.0369(17) 0.064(2) 0.0436(19) -0.0142(15) -0.0085(15) -0.0036(16)
C9 0.058(2) 0.075(3) 0.049(2) -0.0144(18) -0.0022(18) -0.017(2)
C60 0.061(2) 0.060(2) 0.069(2) -0.0297(19) -0.011(2) -0.0046(19)
C52 0.0433(18) 0.0405(18) 0.065(2) -0.0097(15) -0.0050(17) -0.0008(15)
C29 0.0434(19) 0.059(2) 0.064(2) -0.0131(17) -0.0215(17) -0.0020(16)
C63 0.052(2) 0.054(2) 0.069(2) -0.0185(18) -0.0013(19) 0.0067(17)
C15 0.055(2) 0.0415(18) 0.063(2) -0.0164(16) -0.0060(18) -0.0101(16)
C56 0.048(2) 0.051(2) 0.115(4) -0.025(2) -0.021(2) -0.0021(18)
C61 0.079(3) 0.044(2) 0.057(2) -0.0030(16) -0.009(2) 0.0049(19)
C10 0.081(3) 0.068(3) 0.041(2) -0.0157(17) -0.0165(19) 0.008(2)
C22 0.052(2) 0.057(2) 0.053(2) -0.0092(16) -0.0140(17) -0.0086(17)
C32B 0.058(9) 0.043(9) 0.065(11) -0.010(6) -0.023(7) 0.001(6)
C36B 0.063(9) 0.051(8) 0.053(8) -0.020(7) -0.013(6) -0.020(6)
C27 0.062(3) 0.054(2) 0.095(3) -0.006(2) -0.034(2) 0.0115(19)
B1 0.050(2) 0.037(2) 0.053(2) -0.0064(16) -0.0130(19) -0.0029(17)
C24 0.075(3) 0.082(3) 0.054(2) 0.001(2) -0.031(2) -0.012(2)
C19 0.060(2) 0.075(3) 0.045(2) -0.0203(18) -0.0117(18) -0.0120(19)
C8 0.054(2) 0.080(3) 0.053(2) -0.026(2) -0.0085(18) 0.002(2)
C62 0.070(3) 0.080(3) 0.082(3) -0.031(2) -0.033(2) 0.002(2)
C40 0.043(2) 0.073(3) 0.097(3) -0.037(2) -0.001(2) -0.0046(19)
C14 0.092(3) 0.039(2) 0.094(3) -0.025(2) -0.023(3) -0.002(2)
C7 0.069(3) 0.091(3) 0.042(2) -0.021(2) 0.0014(19) -0.018(2)
C1 0.094(3) 0.060(2) 0.049(2) -0.0180(17) -0.017(2) 0.008(2)
C41 0.065(2) 0.056(2) 0.059(2) -0.0235(17) -0.0012(19) -0.0065(19)
C42 0.084(3) 0.059(3) 0.066(3) -0.0070(19) 0.025(2) -0.003(2)
C6 0.085(3) 0.057(2) 0.064(3) 0.0073(18) -0.013(2) -0.025(2)
C11 0.081(3) 0.080(3) 0.060(2) -0.033(2) -0.007(2) -0.003(2)
C34B 0.048(7) 0.050(5) 0.076(5) -0.016(4) -0.023(6) -0.001(5)
C20 0.069(3) 0.085(3) 0.041(2) -0.0121(18) -0.0160(19) -0.020(2)
C13 0.091(4) 0.080(3) 0.118(4) -0.048(3) -0.024(3) 0.008(3)
C33B 0.08(2) 0.041(11) 0.10(2) -0.024(10) -0.009(17) 0.001(11)
C35B 0.054(9) 0.040(6) 0.073(5) -0.007(5) -0.012(6) -0.006(6)
C26 0.099(4) 0.097(4) 0.066(3) 0.013(2) -0.027(3) -0.027(3)
C12 0.095(4) 0.127(5) 0.096(4) -0.060(3) -0.008(3) -0.031(3)
C25 0.078(3) 0.127(5) 0.102(4) 0.015(3) -0.035(3) 0.019(3)
C38B 0.114(7) 0.056(5) 0.102(7) -0.018(5) -0.026(6) -0.029(6)
C39B 0.084(7) 0.054(5) 0.099(7) 0.004(5) -0.027(6) -0.015(5)
C37B 0.062(6) 0.054(4) 0.125(7) -0.023(4) -0.039(5) 0.000(4)
C39A 0.130(18) 0.070(11) 0.147(18) -0.017(13) -0.037(14) 0.001(13)
C37A 0.056(10) 0.051(8) 0.146(15) -0.001(8) -0.045(10) -0.008(7)
C38A 0.19(2) 0.092(15) 0.20(2) -0.047(15) -0.047(15) -0.074(14)
C33A 0.064(6) 0.057(6) 0.084(10) -0.030(5) -0.010(6) -0.011(5)
C34A 0.037(12) 0.033(9) 0.114(13) -0.011(8) -0.032(11) -0.002(8)
C35A 0.051(11) 0.039(11) 0.083(10) -0.014(8) -0.023(9) 0.002(8)
C32A 0.077(6) 0.050(5) 0.059(7) -0.015(4) -0.017(4) -0.015(4)
C36A 0.059(5) 0.047(6) 0.068(5) -0.013(5) -0.014(4) -0.008(4)

loop_
_atom_type_symbol
_atom_type_description
_atom_type_scat_dispersion_real
_atom_type_scat_dispersion_imag
_atom_type_scat_source
C C 0.0181 0.0091 'International Tables Vol C Tables 4.2.6.8 and 6.1.1.4'
H H 0.0000 0.0000 'International Tables Vol C Tables 4.2.6.8 and 6.1.1.4'
B B 0.0090 0.0039 'International Tables Vol C Tables 4.2.6.8 and 6.1.1.4'
N N 0.0311 0.0180 'International Tables Vol C Tables 4.2.6.8 and 6.1.1.4'
O O 0.0492 0.0322 'International Tables Vol C Tables 4.2.6.8 and 6.1.1.4'
Zn Zn -1.5491 0.6778 'International Tables Vol C Tables 4.2.6.8 and 6.1.1.4'

loop_
_geom_angle_atom_site_label_1
_geom_angle_atom_site_label_2
_geom_angle_atom_site_label_3
_geom_angle
O2 Zn1 N6 137.25(10)
O2 Zn1 N4 121.78(10)
N6 Zn1 N4 99.79(10)
O2 Zn1 O1 78.26(8)
N6 Zn1 O1 91.77(9)
N4 Zn1 O1 92.01(9)
O2 Zn1 N2 103.28(9)
N6 Zn1 N2 82.52(10)
N4 Zn1 N2 92.84(10)
O1 Zn1 N2 173.07(9)
C45 O1 Zn1 110.50(19)
C46 O2 Zn1 117.0(2)
C4 N2 N1 105.9(3)
C4 N2 Zn1 146.5(2)
N1 N2 Zn1 106.80(18)
C15 N3 N4 110.0(3)
C15 N3 B1 130.1(3)
N4 N3 B1 119.8(3)
C28 N5 N6 109.2(3)
C28 N5 B1 130.7(3)
N6 N5 B1 119.7(2)
O3 N8 C57 126.7(3)
O3 N8 C59 120.7(3)
C57 N8 C59 112.4(3)
C30 N6 N5 107.3(2)
C30 N6 Zn1 138.6(2)
N5 N6 Zn1 114.09(19)
C49 C44 C45 117.1(3)
C49 C44 C43 123.4(3)
C45 C44 C43 119.5(3)
O2 C46 C47 122.8(3)
O2 C46 C45 117.5(3)
C47 C46 C45 119.7(3)
C17 N4 N3 106.4(3)
C17 N4 Zn1 138.0(2)
N3 N4 Zn1 112.41(19)
C2 N1 N2 110.6(3)
C2 N1 B1 126.9(3)
N2 N1 B1 121.3(3)
O4 N7 C57 126.5(3)
O4 N7 C58 121.5(3)
C57 N7 C58 111.7(3)
C47 C48 C49 119.5(3)
C47 C48 C50 120.1(3)
C49 C48 C50 120.4(3)
N8 C59 C60 106.3(3)
N8 C59 C61 109.8(3)
C60 C59 C61 109.8(3)
N8 C59 C58 100.8(2)
C60 C59 C58 113.7(3)
C61 C59 C58 115.5(3)
C55 C54 C53 122.3(3)
C55 C54 H54 118.9
C53 C54 H54 118.9
C51 C50 C55 117.8(3)
C51 C50 C48 118.7(3)
C55 C50 C48 123.5(3)
C54 C55 C50 119.1(3)
C54 C55 C56 118.5(3)
C50 C55 C56 122.4(3)
O1 C45 C44 124.4(3)
O1 C45 C46 116.7(3)
C44 C45 C46 118.9(3)
N1 C2 C3 107.2(3)
N1 C2 C6 123.8(3)
C3 C2 C6 129.0(3)
N7 C58 C63 109.6(3)
N7 C58 C59 100.6(2)
C63 C58 C59 115.9(3)
N7 C58 C62 105.4(3)
C63 C58 C62 109.8(3)
C59 C58 C62 114.5(3)
C52 C53 C54 118.5(3)
C52 C53 C57 121.5(3)
C54 C53 C57 120.0(3)
C44 C49 C48 124.1(3)
C44 C49 H49 117.9
C48 C49 H49 117.9
N8 C57 N7 107.5(3)
N8 C57 C53 126.7(3)
N7 C57 C53 125.8(3)
C48 C47 C46 120.6(3)
C48 C47 H47 119.7
C46 C47 H47 119.7
C15 C16 C17 106.6(3)
C15 C16 H16 126.7
C17 C16 H16 126.7
N6 C30 C29 109.5(3)
N6 C30 C31 120.3(3)
C29 C30 C31 130.2(3)
C36A C31 C32A 116.6(9)
C32B C31 C36B 121.6(15)
C32B C31 C30 126.2(12)
C36A C31 C30 125.3(6)
C32A C31 C30 118.1(8)
C36B C31 C30 112.0(11)
C19 C18 C23 117.7(3)
C19 C18 C17 120.2(3)
C23 C18 C17 122.1(3)
N5 C28 C29 107.7(3)
N5 C28 C27 122.6(3)
C29 C28 C27 129.7(3)
C52 C51 C50 122.6(3)
C52 C51 H51 118.7
C50 C51 H51 118.7
C22 C23 C18 121.0(3)
C22 C23 H23 119.5
C18 C23 H23 119.5
N4 C17 C16 109.3(3)
N4 C17 C18 122.8(3)
C16 C17 C18 127.9(3)
N2 C4 C3 109.4(3)
N2 C4 C5 123.3(3)
C3 C4 C5 126.6(3)
C20 C21 C22 117.3(3)
C20 C21 C24 120.1(4)
C22 C21 C24 122.6(4)
C2 C3 C4 106.9(3)
C2 C3 H3 126.6
C4 C3 H3 126.6
C44 C43 C40 108.8(3)
C44 C43 C41 110.3(3)
C40 C43 C41 110.4(3)
C44 C43 C42 111.4(3)
C40 C43 C42 108.4(3)
C41 C43 C42 107.5(3)
C10 C5 C9 116.9(3)
C10 C5 C4 123.7(3)
C9 C5 C4 119.3(3)
C7 C9 C5 121.5(4)
C7 C9 H9 119.3
C5 C9 H9 119.3
C59 C60 H60A 109.5
C59 C60 H60B 109.5
H60A C60 H60B 109.5
C59 C60 H60C 109.5
H60A C60 H60C 109.5
H60B C60 H60C 109.5
C51 C52 C53 119.7(3)
C51 C52 H52 120.2
C53 C52 H52 120.2
C28 C29 C30 106.2(3)
C28 C29 H29 126.9
C30 C29 H29 126.9
C58 C63 H63A 109.5
C58 C63 H63B 109.5
H63A C63 H63B 109.5
C58 C63 H63C 109.5
H63A C63 H63C 109.5
H63B C63 H63C 109.5
N3 C15 C16 107.7(3)
N3 C15 C14 122.4(3)
C16 C15 C14 129.9(3)
C55 C56 H56A 109.5
C55 C56 H56B 109.5
H56A C56 H56B 109.5
C55 C56 H56C 109.5
H56A C56 H56C 109.5
H56B C56 H56C 109.5
C59 C61 H61A 109.5
C59 C61 H61B 109.5
H61A C61 H61B 109.5
C59 C61 H61C 109.5
H61A C61 H61C 109.5
H61B C61 H61C 109.5
C1 C10 C5 121.2(4)
C1 C10 H10 119.4
C5 C10 H10 119.4
C23 C22 C21 121.2(4)
C23 C22 H22 119.4
C21 C22 H22 119.4
C31 C32B C33B 117(2)
C31 C32B H32B 121.5
C33B C32B H32B 121.5
C35A C36B C31 119(2)
C35A C36B H36B 120.7
C31 C36B H36B 120.7
C28 C27 H27A 109.5
C28 C27 H27B 109.5
H27A C27 H27B 109.5
C28 C27 H27C 109.5
H27A C27 H27C 109.5
H27B C27 H27C 109.5
N1 B1 N5 108.5(3)
N1 B1 N3 109.5(3)
N5 B1 N3 110.3(3)
N1 B1 H1 112.4(16)
N5 B1 H1 109.3(16)
N3 B1 H1 106.8(16)
C26 C24 C25 111.2(4)
C26 C24 C21 110.0(3)
C25 C24 C21 114.1(4)
C26 C24 H24 107.1
C25 C24 H24 107.1
C21 C24 H24 107.1
C20 C19 C18 121.6(4)
C20 C19 H19 119.2
C18 C19 H19 119.2
C7 C8 C1 117.1(4)
C7 C8 C11 121.4(4)
C1 C8 C11 121.5(4)
C58 C62 H62A 109.5
C58 C62 H62B 109.5
H62A C62 H62B 109.5
C58 C62 H62C 109.5
H62A C62 H62C 109.5
H62B C62 H62C 109.5
C43 C40 H40A 109.5
C43 C40 H40B 109.5
H40A C40 H40B 109.5
C43 C40 H40C 109.5
H40A C40 H40C 109.5
H40B C40 H40C 109.5
C15 C14 H14A 109.5
C15 C14 H14B 109.5
H14A C14 H14B 109.5
C15 C14 H14C 109.5
H14A C14 H14C 109.5
H14B C14 H14C 109.5
C8 C7 C9 121.2(4)
C8 C7 H7 119.4
C9 C7 H7 119.4
C10 C1 C8 122.1(4)
C10 C1 H1A 119.0
C8 C1 H1A 119.0
C43 C41 H41A 109.5
C43 C41 H41B 109.5
H41A C41 H41B 109.5
C43 C41 H41C 109.5
H41A C41 H41C 109.5
H41B C41 H41C 109.5
C43 C42 H42A 109.5
C43 C42 H42B 109.5
H42A C42 H42B 109.5
C43 C42 H42C 109.5
H42A C42 H42C 109.5
H42B C42 H42C 109.5
C2 C6 H6A 109.5
C2 C6 H6B 109.5
H6A C6 H6B 109.5
C2 C6 H6C 109.5
H6A C6 H6C 109.5
H6B C6 H6C 109.5
C13 C11 C12 112.0(4)
C13 C11 C8 111.5(4)
C12 C11 C8 111.7(4)
C13 C11 H11 107.1
C12 C11 H11 107.1
C8 C11 H11 107.1
C33A C34B C35B 116.4(13)
C33A C34B C37B 123.1(11)
C35B C34B C37B 120.4(9)
C19 C20 C21 121.2(3)
C19 C20 H20 119.4
C21 C20 H20 119.4
C11 C13 H13A 109.5
C11 C13 H13B 109.5
H13A C13 H13B 109.5
C11 C13 H13C 109.5
H13A C13 H13C 109.5
H13B C13 H13C 109.5
C34A C33B C32B 123(2)
C34A C33B H33B 118.6
C32B C33B H33B 118.6
C36A C35B C34B 122.0(11)
C36A C35B H35B 119.0
C34B C35B H35B 119.0
C24 C26 H26A 109.5
C24 C26 H26B 109.5
H26A C26 H26B 109.5
C24 C26 H26C 109.5
H26A C26 H26C 109.5
H26B C26 H26C 109.5
C11 C12 H12A 109.5
C11 C12 H12B 109.5
H12A C12 H12B 109.5
C11 C12 H12C 109.5
H12A C12 H12C 109.5
H12B C12 H12C 109.5
C24 C25 H25A 109.5
C24 C25 H25B 109.5
H25A C25 H25B 109.5
C24 C25 H25C 109.5
H25A C25 H25C 109.5
H25B C25 H25C 109.5
C37B C38B H38A 109.5
C37B C38B H38B 109.5
H38A C38B H38B 109.5
C37B C38B H38C 109.5
H38A C38B H38C 109.5
H38B C38B H38C 109.5
C37B C39B H39A 109.5
C37B C39B H39B 109.5
H39A C39B H39B 109.5
C37B C39B H39C 109.5
H39A C39B H39C 109.5
H39B C39B H39C 109.5
C38B C37B C39B 112.6(11)
C38B C37B C34B 111.8(8)
C39B C37B C34B 111.2(9)
C38B C37B H37B 107.0
C39B C37B H37B 107.0
C34B C37B H37B 107.0
C37A C39A H39D 109.5
C37A C39A H39E 109.5
H39D C39A H39E 109.5
C37A C39A H39F 109.5
H39D C39A H39F 109.5
H39E C39A H39F 109.5
C39A C37A C38A 110(3)
C39A C37A C34A 110.9(18)
C38A C37A C34A 110.6(19)
C39A C37A H37A 108.3
C38A C37A H37A 108.3
C34A C37A H37A 108.3
C37A C38A H38D 109.5
C37A C38A H38E 109.5
H38D C38A H38E 109.5
C37A C38A H38F 109.5
H38D C38A H38F 109.5
H38E C38A H38F 109.5
C34B C33A C32A 122.0(17)
C34B C33A H33A 119.0
C32A C33A H33A 119.0
C35A C34A C33B 119(2)
C35A C34A C37A 123.3(17)
C33B C34A C37A 118.2(18)
C34A C35A C36B 121(2)
C34A C35A H35A 119.6
C36B C35A H35A 119.6
C31 C32A C33A 121.2(15)
C31 C32A H32A 119.4
C33A C32A H32A 119.4
C35B C36A C31 121.5(10)
C35B C36A H36A 119.3
C31 C36A H36A 119.3

loop_
_geom_bond_atom_site_label_1
_geom_bond_atom_site_label_2
_geom_bond_distance
Zn1 O2 1.960(2)
Zn1 N6 2.005(3)
Zn1 N4 2.037(3)
Zn1 O1 2.197(2)
Zn1 N2 2.231(3)
O1 C45 1.259(3)
O2 C46 1.285(4)
O3 N8 1.280(3)
N2 C4 1.344(4)
N2 N1 1.376(4)
N3 C15 1.347(4)
N3 N4 1.371(3)
N3 B1 1.549(5)
N5 C28 1.359(4)
N5 N6 1.372(3)
N5 B1 1.548(5)
O4 N7 1.280(4)
N8 C57 1.345(4)
N8 C59 1.496(4)
N6 C30 1.332(4)
C44 C49 1.362(4)
C44 C45 1.459(4)
C44 C43 1.528(4)
C46 C47 1.398(4)
C46 C45 1.470(4)
N4 C17 1.344(4)
N1 C2 1.350(4)
N1 B1 1.543(5)
N7 C57 1.360(4)
N7 C58 1.500(4)
C48 C47 1.376(4)
C48 C49 1.425(4)
C48 C50 1.480(4)
C59 C60 1.517(5)
C59 C61 1.522(5)
C59 C58 1.533(5)
C54 C55 1.387(4)
C54 C53 1.400(4)
C54 H54 0.9400
C50 C51 1.399(5)
C50 C55 1.413(4)
C55 C56 1.509(5)
C2 C3 1.364(5)
C2 C6 1.494(5)
C58 C63 1.519(5)
C58 C62 1.536(5)
C53 C52 1.388(5)
C53 C57 1.458(4)
C49 H49 0.9400
C47 H47 0.9400
C16 C15 1.366(5)
C16 C17 1.393(5)
C16 H16 0.9400
C30 C29 1.398(4)
C30 C31 1.477(5)
C31 C32B 1.389(9)
C31 C36A 1.391(7)
C31 C32A 1.395(7)
C31 C36B 1.397(9)
C18 C19 1.382(5)
C18 C23 1.388(5)
C18 C17 1.470(5)
C28 C29 1.374(5)
C28 C27 1.495(5)
C51 C52 1.381(4)
C51 H51 0.9400
C23 C22 1.384(5)
C23 H23 0.9400
C4 C3 1.398(5)
C4 C5 1.469(5)
C21 C20 1.388(5)
C21 C22 1.397(5)
C21 C24 1.512(5)
C3 H3 0.9400
C43 C40 1.533(5)
C43 C41 1.535(5)
C43 C42 1.535(5)
C5 C10 1.381(5)
C5 C9 1.390(5)
C9 C7 1.387(5)
C9 H9 0.9400
C60 H60A 0.9700
C60 H60B 0.9700
C60 H60C 0.9700
C52 H52 0.9400
C29 H29 0.9400
C63 H63A 0.9700
C63 H63B 0.9700
C63 H63C 0.9700
C15 C14 1.498(5)
C56 H56A 0.9700
C56 H56B 0.9700
C56 H56C 0.9700
C61 H61A 0.9700
C61 H61B 0.9700
C61 H61C 0.9700
C10 C1 1.377(5)
C10 H10 0.9400
C22 H22 0.9400
C32B C33B 1.391(10)
C32B H32B 0.9400
C36B C35A 1.393(10)
C36B H36B 0.9400
C27 H27A 0.9700
C27 H27B 0.9700
C27 H27C 0.9700
B1 H1 1.08(3)
C24 C26 1.497(6)
C24 C25 1.506(7)
C24 H24 0.9900
C19 C20 1.379(5)
C19 H19 0.9400
C8 C7 1.374(6)
C8 C1 1.381(5)
C8 C11 1.527(6)
C62 H62A 0.9700
C62 H62B 0.9700
C62 H62C 0.9700
C40 H40A 0.9700
C40 H40B 0.9700
C40 H40C 0.9700
C14 H14A 0.9700
C14 H14B 0.9700
C14 H14C 0.9700
C7 H7 0.9400
C1 H1A 0.9400
C41 H41A 0.9700
C41 H41B 0.9700
C41 H41C 0.9700
C42 H42A 0.9700
C42 H42B 0.9700
C42 H42C 0.9700
C6 H6A 0.9700
C6 H6B 0.9700
C6 H6C 0.9700
C11 C13 1.511(6)
C11 C12 1.519(6)
C11 H11 0.9900
C34B C33A 1.385(9)
C34B C35B 1.391(8)
C34B C37B 1.533(11)
C20 H20 0.9400
C13 H13A 0.9700
C13 H13B 0.9700
C13 H13C 0.9700
C33B C34A 1.385(10)
C33B H33B 0.9400
C35B C36A 1.390(8)
C35B H35B 0.9400
C26 H26A 0.9700
C26 H26B 0.9700
C26 H26C 0.9700
C12 H12A 0.9700
C12 H12B 0.9700
C12 H12C 0.9700
C25 H25A 0.9700
C25 H25B 0.9700
C25 H25C 0.9700
C38B C37B 1.513(7)
C38B H38A 0.9700
C38B H38B 0.9700
C38B H38C 0.9700
C39B C37B 1.523(7)
C39B H39A 0.9700
C39B H39B 0.9700
C39B H39C 0.9700
C37B H37B 0.9900
C39A C37A 1.513(10)
C39A H39D 0.9700
C39A H39E 0.9700
C39A H39F 0.9700
C37A C38A 1.522(10)
C37A C34A 1.526(16)
C37A H37A 0.9900
C38A H38D 0.9700
C38A H38E 0.9700
C38A H38F 0.9700
C33A C32A 1.396(9)
C33A H33A 0.9400
C34A C35A 1.381(9)
C35A H35A 0.9400
C32A H32A 0.9400
C36A H36A 0.9400

loop_
_geom_torsion_atom_site_label_1
_geom_torsion_atom_site_label_2
_geom_torsion_atom_site_label_3
_geom_torsion_atom_site_label_4
_geom_torsion
C28 N5 N6 C30 -0.4(4)
B1 N5 N6 C30 174.2(3)
C28 N5 N6 Zn1 178.6(2)
B1 N5 N6 Zn1 -6.9(4)
Zn1 O2 C46 C47 -179.7(2)
Zn1 O2 C46 C45 0.6(4)
C15 N3 N4 C17 0.3(4)
B1 N3 N4 C17 -179.6(3)
C15 N3 N4 Zn1 -163.3(2)
B1 N3 N4 Zn1 16.8(3)
C4 N2 N1 C2 1.8(3)
Zn1 N2 N1 C2 -170.7(2)
C4 N2 N1 B1 -166.2(3)
Zn1 N2 N1 B1 21.3(3)
O3 N8 C59 C60 -77.3(4)
C57 N8 C59 C60 97.1(3)
O3 N8 C59 C61 41.4(4)
C57 N8 C59 C61 -144.2(3)
O3 N8 C59 C58 163.8(3)
C57 N8 C59 C58 -21.8(3)
C47 C48 C50 C51 -47.3(5)
C49 C48 C50 C51 130.8(3)
C47 C48 C50 C55 130.8(4)
C49 C48 C50 C55 -51.1(5)
C53 C54 C55 C50 0.4(5)
C53 C54 C55 C56 -177.2(3)
C51 C50 C55 C54 -0.7(5)
C48 C50 C55 C54 -178.8(3)
C51 C50 C55 C56 176.8(3)
C48 C50 C55 C56 -1.3(5)
Zn1 O1 C45 C44 -178.5(2)
Zn1 O1 C45 C46 0.8(3)
C49 C44 C45 O1 -179.1(3)
C43 C44 C45 O1 0.9(5)
C49 C44 C45 C46 1.5(4)
C43 C44 C45 C46 -178.4(3)
O2 C46 C45 O1 -1.0(4)
C47 C46 C45 O1 179.3(3)
O2 C46 C45 C44 178.4(3)
C47 C46 C45 C44 -1.4(5)
N2 N1 C2 C3 -1.4(4)
B1 N1 C2 C3 165.8(3)
N2 N1 C2 C6 179.7(3)
B1 N1 C2 C6 -13.2(6)
O4 N7 C58 C63 40.9(5)
C57 N7 C58 C63 -145.2(3)
O4 N7 C58 C59 163.5(3)
C57 N7 C58 C59 -22.7(4)
O4 N7 C58 C62 -77.2(4)
C57 N7 C58 C62 96.7(4)
N8 C59 C58 N7 24.5(3)
C60 C59 C58 N7 -88.9(3)
C61 C59 C58 N7 142.8(3)
N8 C59 C58 C63 142.5(3)
C60 C59 C58 C63 29.1(4)
C61 C59 C58 C63 -99.1(4)
N8 C59 C58 C62 -88.0(3)
C60 C59 C58 C62 158.5(3)
C61 C59 C58 C62 30.3(4)
C55 C54 C53 C52 0.2(5)
C55 C54 C53 C57 -179.7(3)
C45 C44 C49 C48 -0.1(5)
C43 C44 C49 C48 179.8(3)
C47 C48 C49 C44 -1.6(5)
C50 C48 C49 C44 -179.7(3)
O3 N8 C57 N7 -177.7(3)
C59 N8 C57 N7 8.3(4)
O3 N8 C57 C53 1.3(5)
C59 N8 C57 C53 -172.6(3)
O4 N7 C57 N8 -176.7(3)
C58 N7 C57 N8 9.9(4)
O4 N7 C57 C53 4.3(6)
C58 N7 C57 C53 -169.2(3)
C52 C53 C57 N8 -166.1(3)
C54 C53 C57 N8 13.8(5)
C52 C53 C57 N7 12.8(5)
C54 C53 C57 N7 -167.3(3)
C49 C48 C47 C46 1.8(5)
C50 C48 C47 C46 179.9(3)
O2 C46 C47 C48 180.0(3)
C45 C46 C47 C48 -0.3(5)
N5 N6 C30 C29 0.2(4)
Zn1 N6 C30 C29 -178.4(3)
N5 N6 C30 C31 -178.2(3)
Zn1 N6 C30 C31 3.2(5)
N6 C30 C31 C32B 25.8(19)
C29 C30 C31 C32B -152.2(18)
N6 C30 C31 C36A -146.5(12)
C29 C30 C31 C36A 35.5(13)
N6 C30 C31 C32A 36.7(10)
C29 C30 C31 C32A -141.4(9)
N6 C30 C31 C36B -148.1(17)
C29 C30 C31 C36B 33.9(17)
N6 N5 C28 C29 0.4(4)
B1 N5 C28 C29 -173.3(3)
N6 N5 C28 C27 -178.0(3)
B1 N5 C28 C27 8.2(6)
C55 C50 C51 C52 0.5(5)
C48 C50 C51 C52 178.7(3)
C19 C18 C23 C22 -3.1(5)
C17 C18 C23 C22 177.6(3)
N3 N4 C17 C16 -0.4(4)
Zn1 N4 C17 C16 156.7(3)
N3 N4 C17 C18 179.6(3)
Zn1 N4 C17 C18 -23.3(5)
C15 C16 C17 N4 0.3(4)
C15 C16 C17 C18 -179.6(3)
C19 C18 C17 N4 158.0(3)
C23 C18 C17 N4 -22.8(5)
C19 C18 C17 C16 -22.0(5)
C23 C18 C17 C16 157.2(4)
N1 N2 C4 C3 -1.5(3)
Zn1 N2 C4 C3 165.5(3)
N1 N2 C4 C5 169.6(3)
Zn1 N2 C4 C5 -23.4(6)
N1 C2 C3 C4 0.4(4)
C6 C2 C3 C4 179.3(4)
N2 C4 C3 C2 0.7(4)
C5 C4 C3 C2 -170.1(3)
C49 C44 C43 C40 117.7(4)
C45 C44 C43 C40 -62.4(4)
C49 C44 C43 C41 -121.1(4)
C45 C44 C43 C41 58.8(4)
C49 C44 C43 C42 -1.7(5)
C45 C44 C43 C42 178.2(3)
N2 C4 C5 C10 18.0(5)
C3 C4 C5 C10 -172.4(4)
N2 C4 C5 C9 -156.6(3)
C3 C4 C5 C9 12.9(5)
C10 C5 C9 C7 -2.6(6)
C4 C5 C9 C7 172.4(3)
C50 C51 C52 C53 0.0(5)
C54 C53 C52 C51 -0.4(5)
C57 C53 C52 C51 179.5(3)
N5 C28 C29 C30 -0.3(4)
C27 C28 C29 C30 178.0(4)
N6 C30 C29 C28 0.0(4)
C31 C30 C29 C28 178.3(3)
N4 N3 C15 C16 -0.1(4)
B1 N3 C15 C16 179.8(3)
N4 N3 C15 C14 178.6(3)
B1 N3 C15 C14 -1.5(6)
C17 C16 C15 N3 -0.2(4)
C17 C16 C15 C14 -178.7(4)
C9 C5 C10 C1 1.4(6)
C4 C5 C10 C1 -173.4(4)
C18 C23 C22 C21 1.6(5)
C20 C21 C22 C23 1.2(5)
C24 C21 C22 C23 -175.9(4)
C36A C31 C32B C33B -9(4)
C32A C31 C32B C33B 126(12)
C36B C31 C32B C33B -9(4)
C30 C31 C32B C33B 178(3)
C32B C31 C36B C35A 9(4)
C36A C31 C36B C35A 9(8)
C32A C31 C36B C35A -2(4)
C30 C31 C36B C35A -177(2)
C2 N1 B1 N5 -121.1(3)
N2 N1 B1 N5 44.8(4)
C2 N1 B1 N3 118.5(3)
N2 N1 B1 N3 -75.6(4)
C28 N5 B1 N1 115.1(4)
N6 N5 B1 N1 -58.1(4)
C28 N5 B1 N3 -124.9(4)
N6 N5 B1 N3 61.9(4)
C15 N3 B1 N1 -129.0(4)
N4 N3 B1 N1 50.8(4)
C15 N3 B1 N5 111.6(4)
N4 N3 B1 N5 -68.6(4)
C20 C21 C24 C26 -81.9(5)
C22 C21 C24 C26 95.2(5)
C20 C21 C24 C25 152.4(4)
C22 C21 C24 C25 -30.6(6)
C23 C18 C19 C20 1.9(5)
C17 C18 C19 C20 -178.8(3)
C1 C8 C7 C9 1.0(6)
C11 C8 C7 C9 -177.3(4)
C5 C9 C7 C8 1.5(6)
C5 C10 C1 C8 1.0(7)
C7 C8 C1 C10 -2.2(7)
C11 C8 C1 C10 176.0(4)
C7 C8 C11 C13 -114.4(5)
C1 C8 C11 C13 67.4(6)
C7 C8 C11 C12 119.5(5)
C1 C8 C11 C12 -58.6(6)
C18 C19 C20 C21 0.9(6)
C22 C21 C20 C19 -2.4(6)
C24 C21 C20 C19 174.8(4)
C31 C32B C33B C34A 4(6)
C33A C34B C35B C36A 3(2)
C37B C34B C35B C36A 178.5(15)
C33A C34B C37B C38B 106.2(19)
C35B C34B C37B C38B -69.1(14)
C33A C34B C37B C39B -127(2)
C35B C34B C37B C39B 57.7(14)
C35B C34B C33A C32A -1(3)
C37B C34B C33A C32A -176.9(17)
C32B C33B C34A C35A 1(6)
C32B C33B C34A C37A -180(4)
C39A C37A C34A C35A 118(3)
C38A C37A C34A C35A -119(3)
C39A C37A C34A C33B -61(4)
C38A C37A C34A C33B 62(4)
C33B C34A C35A C36B 0(5)
C37A C34A C35A C36B -180(3)
C31 C36B C35A C34A -4(5)
C32B C31 C32A C33A -41(9)
C36A C31 C32A C33A 7(2)
C36B C31 C32A C33A 10(3)
C30 C31 C32A C33A -175.4(17)
C34B C33A C32A C31 -4(3)
C34B C35B C36A C31 1(3)
C32B C31 C36A C35B 4(3)
C32A C31 C36A C35B -6(3)
C36B C31 C36A C35B -177(12)
C30 C31 C36A C35B 177.0(13)
